data_4321951
loop_
_publ_author_name
'Terrance Y. H. Wong'
'Steven J. Rettig'
'Brian R. James'

_publ_contact_author_address
;
University of British Columbia
Department of Chemistry
2036 Main Mall
Vancouver, BC Canada
V6T 1Z1
;
_publ_contact_author_email xtal@xray5.chem.ubc.ca
_publ_contact_author_fax 604-822-2847
_publ_contact_author_name 'Steve Rettig (for crystallography)'
_publ_contact_author_phone 604-822-4865
_publ_section_title
;
 Kinetic and Mechanistic Aspects of Sulfur Recovery from
 Pd~2~I~2~(\m-S)(\m-dpm)~2~ Using I2 and Structures of Pd(II) Complexes
 with the Chelated Monosulfide of dpm
;
_journal_name_full 'Inorganic Chemistry'
_journal_page_first 2143
_journal_page_last 2149
_journal_paper_doi 10.1021/ic981039w
_journal_volume 38
_journal_year 1999
_chemical_formula_sum 'C52 H48 Cl6 P4 Pd S2'
_chemical_formula_weight 1180.08
_space_group_IT_number 2
_symmetry_cell_setting triclinic
_symmetry_Int_Tables_number 2
_symmetry_space_group_name_Hall '-P 1'
_symmetry_space_group_name_H-M 'P -1'
_audit_creation_date 1998-09-14
_audit_creation_method 'by teXsan v1.8'
_audit_update_record
;
Passed IUCR construction tests: 1998-09-14
;
_cell_angle_alpha 97.898(6)
_cell_angle_beta 96.011(7)
_cell_angle_gamma 80.174(8)
_cell_formula_units_Z 1
_cell_length_a 11.6116(11)
_cell_length_b 11.8126(10)
_cell_length_c 10.3623(7)
_cell_measurement_reflns_used 25
_cell_measurement_temperature 294.2
_cell_measurement_theta_max 16.5
_cell_measurement_theta_min 13.9
_cell_volume 1382.4(2)
_computing_cell_refinement 'MSC/AFC Diffractometer Control'
_computing_data_collection 'MSC/AFC Diffractometer Control'
_computing_data_reduction 'teXsan (MSC, 1992-1997)'
_computing_publication_material 'teXsan (MSC, 1992-1997)'
_computing_structure_refinement 'teXsan (MSC, 1992-1997)'
_computing_structure_solution
;
SIR92 (Altomare, et. al. 1993)
;
_diffrn_ambient_temperature 294.2
_diffrn_measurement_device_type 'Rigaku AFC6S'
_diffrn_measurement_method \w-2\q
_diffrn_orient_matrix_UB_11 0.02459
_diffrn_orient_matrix_UB_12 -0.02769
_diffrn_orient_matrix_UB_13 -0.09009
_diffrn_orient_matrix_UB_21 0.08256
_diffrn_orient_matrix_UB_22 -0.02212
_diffrn_orient_matrix_UB_23 0.03710
_diffrn_orient_matrix_UB_31 -0.01649
_diffrn_orient_matrix_UB_32 -0.07897
_diffrn_orient_matrix_UB_33 0.00813
_diffrn_radiation_detector 'scintillation counter'
_diffrn_radiation_monochromator graphite
_diffrn_radiation_source 'X-ray tube'
_diffrn_radiation_type 'Mo K\a'
_diffrn_radiation_wavelength 0.7107
_diffrn_reflns_av_R_equivalents 0.02771
_diffrn_reflns_limit_h_max 16
_diffrn_reflns_limit_h_min 0
_diffrn_reflns_limit_k_max 16
_diffrn_reflns_limit_k_min -16
_diffrn_reflns_limit_l_max 14
_diffrn_reflns_limit_l_min -14
_diffrn_reflns_number 8441
_diffrn_reflns_reduction_process 'Lp corrections applied'
_diffrn_reflns_theta_max 30.00
_diffrn_reflns_theta_min 1.76
_diffrn_standards_decay_% -6.51
_diffrn_standards_interval_count 200
_diffrn_standards_number 3
_exptl_absorpt_coefficient_mu 0.850
_exptl_absorpt_correction_T_max 1.000
_exptl_absorpt_correction_T_min 0.967
_exptl_absorpt_correction_type psi-scan
_exptl_absorpt_process_details
;
(North,Phillips & Matthews, 1968)
;
_exptl_crystal_colour yellow
_exptl_crystal_density_diffrn 1.417
_exptl_crystal_density_meas ?
_exptl_crystal_description prism
_exptl_crystal_F_000 600.00
_exptl_crystal_size_max 0.35
_exptl_crystal_size_mid 0.25
_exptl_crystal_size_min 0.15
_refine_diff_density_max 0.61
_refine_diff_density_min -0.49
_refine_ls_extinction_method none
_refine_ls_goodness_of_fit_ref 1.770
_refine_ls_hydrogen_treatment noref
_refine_ls_matrix_type full
_refine_ls_number_constraints 0
_refine_ls_number_parameters 295
_refine_ls_number_reflns 4663
_refine_ls_number_restraints 0
_refine_ls_R_factor_gt 0.0360
_refine_ls_shift/su_max 0.0000
_refine_ls_shift/su_mean 0.0000
_refine_ls_structure_factor_coef F
_refine_ls_weighting_details 'w = 1/[\s^2^(Fo)]'
_refine_ls_weighting_scheme sigma
_refine_ls_wR_factor_ref 0.0330
_reflns_number_gt 4663
_reflns_number_total 8069
_reflns_threshold_expression I>3\s(I)
_cod_data_source_file ic981039w_2.cif
_cod_data_source_block '[Pd(dpm(S))2]Cl2.2CH2Cl2'
_cod_depositor_comments
;
The following automatic conversions were performed:

'_exptl_crystal_density_meas' value 'not measured' was changed to '?'
- the value is perceived as not measured.

Automatic conversion script
Id: cif_fix_values 3008 2015-01-20 13:52:24Z robertas 
;
_cod_original_sg_symbol_H-M 'P -1 '
_cod_original_formula_sum 'C52 H48 Cl6 P4 Pd S2 '
_cod_database_code 4321951

loop_
_symmetry_equiv_pos_as_xyz
'   +x,   +y,   +z'
'   -x,   -y,   -z'

loop_
_atom_site_label
_atom_site_fract_x
_atom_site_fract_y
_atom_site_fract_z
_atom_site_U_iso_or_equiv
_atom_site_occupancy
_atom_site_refinement_flags
_atom_site_adp_type
_atom_site_calc_flag
_atom_site_calc_attached_atom
Pd(1) 0.5000 0.5000 0.5000 0.03210(11) 0.500 S Uani d ?
Cl(1) 0.59790(9) 0.04112(7) 0.70599(8) 0.0549(3) 1.000 . Uani d ?
Cl(2) 0.8889(2) 0.1085(2) 0.9711(2) 0.1857(10) 1.000 . Uani d ?
Cl(3) 0.7815(2) 0.3319(2) 0.9288(3) 0.1976(11) 1.000 . Uani d ?
S(1) 0.37946(8) 0.44301(7) 0.63642(8) 0.0470(3) 1.000 . Uani d ?
P(1) 0.54085(7) 0.31222(6) 0.39609(7) 0.0315(2) 1.000 . Uani d ?
P(2) 0.33265(7) 0.30243(6) 0.52318(8) 0.0341(2) 1.000 . Uani d ?
C(1) 0.4639(3) 0.2152(2) 0.4669(3) 0.0318(8) 1.000 . Uani d ?
C(2) 0.6963(3) 0.2568(2) 0.4182(3) 0.0377(9) 1.000 . Uani d ?
C(3) 0.7436(3) 0.2096(3) 0.5308(4) 0.0594(12) 1.000 . Uani d ?
C(4) 0.8627(4) 0.1750(4) 0.5499(5) 0.085(2) 1.000 . Uani d ?
C(5) 0.9352(3) 0.1876(4) 0.4591(5) 0.083(2) 1.000 . Uani d ?
C(6) 0.8891(4) 0.2353(4) 0.3476(5) 0.0697(15) 1.000 . Uani d ?
C(7) 0.7695(3) 0.2701(3) 0.3264(3) 0.0501(11) 1.000 . Uani d ?
C(8) 0.4989(3) 0.2938(2) 0.2223(3) 0.0348(8) 1.000 . Uani d ?
C(9) 0.4493(3) 0.3876(3) 0.1569(3) 0.0488(10) 1.000 . Uani d ?
C(10) 0.4198(4) 0.3717(3) 0.0239(3) 0.0626(13) 1.000 . Uani d ?
C(11) 0.4397(4) 0.2632(4) -0.0448(3) 0.0641(13) 1.000 . Uani d ?
C(12) 0.4867(4) 0.1699(3) 0.0189(3) 0.0628(13) 1.000 . Uani d ?
C(13) 0.5163(3) 0.1836(3) 0.1520(3) 0.0492(10) 1.000 . Uani d ?
C(14) 0.2606(3) 0.2274(3) 0.6217(3) 0.0347(8) 1.000 . Uani d ?
C(15) 0.2830(3) 0.1089(3) 0.6177(4) 0.0535(11) 1.000 . Uani d ?
C(16) 0.2263(4) 0.0562(3) 0.6973(4) 0.0648(13) 1.000 . Uani d ?
C(17) 0.1487(3) 0.1189(3) 0.7794(4) 0.0610(13) 1.000 . Uani d ?
C(18) 0.1252(3) 0.2369(3) 0.7831(4) 0.0624(13) 1.000 . Uani d ?
C(19) 0.1816(3) 0.2911(3) 0.7051(4) 0.0528(11) 1.000 . Uani d ?
C(20) 0.2360(3) 0.3385(3) 0.3825(3) 0.0431(10) 1.000 . Uani d ?
C(21) 0.1796(4) 0.4508(3) 0.3751(4) 0.0689(14) 1.000 . Uani d ?
C(22) 0.1063(5) 0.4757(5) 0.2650(6) 0.098(2) 1.000 . Uani d ?
C(23) 0.0912(4) 0.3909(5) 0.1651(5) 0.095(2) 1.000 . Uani d ?
C(24) 0.1473(4) 0.2805(4) 0.1710(4) 0.077(2) 1.000 . Uani d ?
C(25) 0.2195(3) 0.2530(3) 0.2802(3) 0.0531(11) 1.000 . Uani d ?
C(26) 0.7631(5) 0.1971(6) 0.9356(6) 0.129(3) 1.000 . Uani d ?
H(1) 0.4445 0.1523 0.4005 0.038 1.000 . Uiso c ?
H(2) 0.5127 0.1826 0.5400 0.038 1.000 . Uiso c ?
H(3) 0.6923 0.2008 0.5969 0.071 1.000 . Uiso c ?
H(4) 0.8959 0.1410 0.6295 0.102 1.000 . Uiso c ?
H(5) 1.0200 0.1628 0.4736 0.099 1.000 . Uiso c ?
H(6) 0.9413 0.2446 0.2826 0.084 1.000 . Uiso c ?
H(7) 0.7368 0.3040 0.2466 0.060 1.000 . Uiso c ?
H(8) 0.4352 0.4653 0.2053 0.059 1.000 . Uiso c ?
H(9) 0.3845 0.4382 -0.0217 0.075 1.000 . Uiso c ?
H(10) 0.4202 0.2527 -0.1396 0.077 1.000 . Uiso c ?
H(11) 0.4994 0.0924 -0.0303 0.075 1.000 . Uiso c ?
H(12) 0.5494 0.1162 0.1970 0.059 1.000 . Uiso c ?
H(13) 0.3387 0.0624 0.5588 0.064 1.000 . Uiso c ?
H(14) 0.2422 -0.0282 0.6947 0.078 1.000 . Uiso c ?
H(15) 0.1095 0.0798 0.8357 0.073 1.000 . Uiso c ?
H(16) 0.0685 0.2825 0.8412 0.075 1.000 . Uiso c ?
H(17) 0.1656 0.3756 0.7087 0.063 1.000 . Uiso c ?
H(18) 0.1916 0.5121 0.4468 0.083 1.000 . Uiso c ?
H(19) 0.0650 0.5547 0.2593 0.118 1.000 . Uiso c ?
H(20) 0.0392 0.4095 0.0875 0.114 1.000 . Uiso c ?
H(21) 0.1362 0.2205 0.0975 0.092 1.000 . Uiso c ?
H(22) 0.2590 0.1733 0.2853 0.064 1.000 . Uiso c ?
H(23) 0.7278 0.1668 0.8505 0.154 1.000 . Uiso c ?
H(24) 0.7098 0.1975 1.0031 0.154 1.000 . Uiso c ?

loop_
_atom_site_aniso_label
_atom_site_aniso_U_11
_atom_site_aniso_U_22
_atom_site_aniso_U_33
_atom_site_aniso_U_12
_atom_site_aniso_U_13
_atom_site_aniso_U_23
Pd(1) 0.0420(2) 0.0254(2) 0.0309(2) -0.0116(2) 0.0074(2) -0.00086(14)
Cl(1) 0.0788(7) 0.0419(5) 0.0458(5) -0.0188(5) 0.0032(5) 0.0014(4)
Cl(2) 0.1166(15) 0.233(2) 0.222(2) -0.0125(15) -0.0003(15) 0.110(2)
Cl(3) 0.181(2) 0.130(2) 0.281(3) -0.0355(15) 0.024(2) 0.004(2)
S(1) 0.0661(6) 0.0355(4) 0.0447(5) -0.0207(4) 0.0232(5) -0.0064(4)
P(1) 0.0376(5) 0.0276(4) 0.0307(4) -0.0097(4) 0.0053(4) 0.0006(3)
P(2) 0.0383(5) 0.0300(4) 0.0361(5) -0.0088(4) 0.0076(4) 0.0040(3)
C(1) 0.037(2) 0.0286(14) 0.0316(15) -0.0105(13) 0.0027(13) 0.0035(12)
C(2) 0.035(2) 0.035(2) 0.045(2) -0.0112(14) 0.0048(15) 0.0017(14)
C(3) 0.044(2) 0.083(3) 0.056(2) -0.015(2) -0.001(2) 0.023(2)
C(4) 0.047(3) 0.118(4) 0.092(4) -0.011(3) -0.014(3) 0.042(3)
C(5) 0.036(2) 0.102(4) 0.113(4) -0.010(2) 0.003(3) 0.023(3)
C(6) 0.050(3) 0.078(3) 0.088(3) -0.018(2) 0.024(2) 0.010(3)
C(7) 0.046(2) 0.050(2) 0.058(2) -0.013(2) 0.012(2) 0.006(2)
C(8) 0.042(2) 0.034(2) 0.0303(15) -0.0126(14) 0.0047(13) 0.0031(12)
C(9) 0.060(2) 0.041(2) 0.045(2) -0.011(2) -0.002(2) 0.0036(15)
C(10) 0.082(3) 0.060(2) 0.045(2) -0.010(2) -0.009(2) 0.019(2)
C(11) 0.083(3) 0.077(3) 0.033(2) -0.022(2) -0.008(2) 0.006(2)
C(12) 0.091(3) 0.055(2) 0.042(2) -0.024(2) 0.010(2) -0.012(2)
C(13) 0.073(3) 0.037(2) 0.039(2) -0.011(2) 0.009(2) 0.0020(14)
C(14) 0.034(2) 0.036(2) 0.036(2) -0.0097(14) 0.0041(14) 0.0053(13)
C(15) 0.055(2) 0.039(2) 0.072(3) -0.008(2) 0.028(2) 0.007(2)
C(16) 0.068(3) 0.040(2) 0.093(3) -0.009(2) 0.028(2) 0.018(2)
C(17) 0.063(3) 0.062(2) 0.068(3) -0.013(2) 0.021(2) 0.026(2)
C(18) 0.060(3) 0.064(3) 0.067(3) -0.003(2) 0.033(2) 0.012(2)
C(19) 0.059(2) 0.040(2) 0.063(2) -0.007(2) 0.022(2) 0.008(2)
C(20) 0.036(2) 0.049(2) 0.047(2) -0.007(2) 0.0071(15) 0.0151(15)
C(21) 0.071(3) 0.056(2) 0.078(3) 0.004(2) 0.003(2) 0.022(2)
C(22) 0.087(4) 0.093(4) 0.112(5) 0.019(3) -0.011(3) 0.059(3)
C(23) 0.074(4) 0.131(5) 0.084(4) -0.016(4) -0.022(3) 0.053(3)
C(24) 0.067(3) 0.111(4) 0.054(3) -0.022(3) -0.013(2) 0.020(3)
C(25) 0.044(2) 0.066(2) 0.050(2) -0.012(2) -0.005(2) 0.012(2)
C(26) 0.082(4) 0.186(7) 0.111(5) -0.036(4) -0.003(3) -0.018(4)

loop_
_atom_type_symbol
_atom_type_oxidation_number
_atom_type_number_in_cell
_atom_type_scat_dispersion_real
_atom_type_scat_dispersion_imag
_atom_type_scat_source
C 0 52 0.002 0.002
;International Tables for Crystallography
(1992, Vol. C, Tables 4.2.6.8 and 6.1.1.1)
;
H 0 48 0.000 0.000
;International Tables for Crystallography
(1992, Vol. C, Table 6.1.1.2)
;
Cl 0 6 0.132 0.159
;International Tables for Crystallography
(1992, Vol. C, Tables 4.2.6.8 and 6.1.1.1)
;
P 0 4 0.090 0.095
;International Tables for Crystallography
(1992, Vol. C, Tables 4.2.6.8 and 6.1.1.1)
;
Pd 0 1 -1.177 1.007
;International Tables for Crystallography
(1992, Vol. C, Tables 4.2.6.8 and 6.1.1.1)
;
S 0 2 0.110 0.124
;International Tables for Crystallography
(1992, Vol. C, Tables 4.2.6.8 and 6.1.1.1)
;

loop_
_geom_angle_atom_site_label_1
_geom_angle_atom_site_label_2
_geom_angle_atom_site_label_3
_geom_angle
_geom_angle_site_symmetry_1
_geom_angle_site_symmetry_2
_geom_angle_site_symmetry_3
_geom_angle_publ_flag
S(1) Pd(1) S(1) 180.00 . . 2_666 yes
S(1) Pd(1) P(1) 91.21(3) . . . yes
S(1) Pd(1) P(1) 88.79(3) . . 2_666 yes
S(1) Pd(1) P(1) 88.79(3) 2_666 . . yes
S(1) Pd(1) P(1) 91.21(3) 2_666 . 2_666 yes
P(1) Pd(1) P(1) 180.00 . . 2_666 yes
Pd(1) S(1) P(2) 99.84(4) . . . yes
Pd(1) P(1) C(1) 110.46(9) . . . yes
Pd(1) P(1) C(2) 110.71(9) . . . yes
Pd(1) P(1) C(8) 115.52(10) . . . yes
C(1) P(1) C(2) 106.81(13) . . . yes
C(1) P(1) C(8) 105.75(13) . . . yes
C(2) P(1) C(8) 107.12(14) . . . yes
S(1) P(2) C(1) 107.48(10) . . . yes
S(1) P(2) C(14) 107.60(10) . . . yes
S(1) P(2) C(20) 112.83(11) . . . yes
C(1) P(2) C(14) 111.61(13) . . . yes
C(1) P(2) C(20) 108.09(14) . . . yes
C(14) P(2) C(20) 109.27(14) . . . yes
P(1) C(1) P(2) 106.06(14) . . . yes
P(1) C(1) H(1) 110.3 . . . no
P(1) C(1) H(2) 110.3 . . . no
P(2) C(1) H(1) 110.3 . . . no
P(2) C(1) H(2) 110.3 . . . no
H(1) C(1) H(2) 109.5 . . . no
P(1) C(2) C(3) 120.7(3) . . . yes
P(1) C(2) C(7) 119.5(3) . . . yes
C(3) C(2) C(7) 119.6(3) . . . yes
C(2) C(3) C(4) 119.9(3) . . . yes
C(2) C(3) H(3) 120.0 . . . no
C(4) C(3) H(3) 120.0 . . . no
C(3) C(4) C(5) 120.6(4) . . . yes
C(3) C(4) H(4) 119.7 . . . no
C(5) C(4) H(4) 119.7 . . . no
C(4) C(5) C(6) 119.9(4) . . . yes
C(4) C(5) H(5) 120.0 . . . no
C(6) C(5) H(5) 120.1 . . . no
C(5) C(6) C(7) 120.4(4) . . . yes
C(5) C(6) H(6) 119.8 . . . no
C(7) C(6) H(6) 119.8 . . . no
C(2) C(7) C(6) 119.6(3) . . . yes
C(2) C(7) H(7) 120.2 . . . no
C(6) C(7) H(7) 120.2 . . . no
P(1) C(8) C(9) 121.2(2) . . . yes
P(1) C(8) C(13) 119.8(2) . . . yes
C(9) C(8) C(13) 119.0(3) . . . yes
C(8) C(9) C(10) 120.2(3) . . . yes
C(8) C(9) H(8) 119.9 . . . no
C(10) C(9) H(8) 119.9 . . . no
C(9) C(10) C(11) 120.3(3) . . . yes
C(9) C(10) H(9) 119.8 . . . no
C(11) C(10) H(9) 119.8 . . . no
C(10) C(11) C(12) 120.0(3) . . . yes
C(10) C(11) H(10) 120.0 . . . no
C(12) C(11) H(10) 120.0 . . . no
C(11) C(12) C(13) 120.6(3) . . . yes
C(11) C(12) H(11) 119.7 . . . no
C(13) C(12) H(11) 119.7 . . . no
C(8) C(13) C(12) 119.8(3) . . . yes
C(8) C(13) H(12) 120.1 . . . no
C(12) C(13) H(12) 120.1 . . . no
P(2) C(14) C(15) 121.8(2) . . . yes
P(2) C(14) C(19) 118.7(2) . . . yes
C(15) C(14) C(19) 119.4(3) . . . yes
C(14) C(15) C(16) 119.2(3) . . . yes
C(14) C(15) H(13) 120.4 . . . no
C(16) C(15) H(13) 120.4 . . . no
C(15) C(16) C(17) 121.4(3) . . . yes
C(15) C(16) H(14) 119.3 . . . no
C(17) C(16) H(14) 119.3 . . . no
C(16) C(17) C(18) 119.7(3) . . . yes
C(16) C(17) H(15) 120.2 . . . no
C(18) C(17) H(15) 120.1 . . . no
C(17) C(18) C(19) 119.8(3) . . . yes
C(17) C(18) H(16) 120.1 . . . no
C(19) C(18) H(16) 120.1 . . . no
C(14) C(19) C(18) 120.5(3) . . . yes
C(14) C(19) H(17) 119.7 . . . no
C(18) C(19) H(17) 119.7 . . . no
P(2) C(20) C(21) 120.7(3) . . . yes
P(2) C(20) C(25) 119.3(3) . . . yes
C(21) C(20) C(25) 120.0(3) . . . yes
C(20) C(21) C(22) 119.2(4) . . . yes
C(20) C(21) H(18) 120.4 . . . no
C(22) C(21) H(18) 120.4 . . . no
C(21) C(22) C(23) 120.2(5) . . . yes
C(21) C(22) H(19) 119.9 . . . no
C(23) C(22) H(19) 119.9 . . . no
C(22) C(23) C(24) 121.0(4) . . . yes
C(22) C(23) H(20) 119.5 . . . no
C(24) C(23) H(20) 119.5 . . . no
C(23) C(24) C(25) 120.1(4) . . . yes
C(23) C(24) H(21) 120.0 . . . no
C(25) C(24) H(21) 120.0 . . . no
C(20) C(25) C(24) 119.6(4) . . . yes
C(20) C(25) H(22) 120.2 . . . no
C(24) C(25) H(22) 120.2 . . . no
Cl(2) C(26) Cl(3) 113.4(3) . . . yes
Cl(2) C(26) H(23) 108.5 . . . no
Cl(2) C(26) H(24) 108.5 . . . no
Cl(3) C(26) H(23) 108.5 . . . no
Cl(3) C(26) H(24) 108.5 . . . no
H(23) C(26) H(24) 109.5 . . . no

loop_
_geom_bond_atom_site_label_1
_geom_bond_atom_site_label_2
_geom_bond_distance
_geom_bond_site_symmetry_1
_geom_bond_site_symmetry_2
_geom_bond_publ_flag
Pd(1) S(1) 2.3256(8) . . yes
Pd(1) S(1) 2.3256(8) . 2_666 yes
Pd(1) P(1) 2.3229(7) . . yes
Pd(1) P(1) 2.3229(7) . 2_666 yes
Cl(2) C(26) 1.684(6) . . yes
Cl(3) C(26) 1.654(7) . . yes
S(1) P(2) 2.0172(10) . . yes
P(1) C(1) 1.835(3) . . yes
P(1) C(2) 1.814(3) . . yes
P(1) C(8) 1.809(3) . . yes
P(2) C(1) 1.791(3) . . yes
P(2) C(14) 1.791(3) . . yes
P(2) C(20) 1.797(3) . . yes
C(1) H(1) 0.98 . . no
C(1) H(2) 0.98 . . no
C(2) C(3) 1.384(4) . . yes
C(2) C(7) 1.382(4) . . yes
C(3) C(4) 1.375(5) . . yes
C(3) H(3) 0.98 . . no
C(4) C(5) 1.365(6) . . yes
C(4) H(4) 0.98 . . no
C(5) C(6) 1.373(6) . . yes
C(5) H(5) 0.98 . . no
C(6) C(7) 1.383(5) . . yes
C(6) H(6) 0.98 . . no
C(7) H(7) 0.98 . . no
C(8) C(9) 1.387(4) . . yes
C(8) C(13) 1.395(4) . . yes
C(9) C(10) 1.380(4) . . yes
C(9) H(8) 0.98 . . no
C(10) C(11) 1.373(5) . . yes
C(10) H(9) 0.98 . . no
C(11) C(12) 1.367(5) . . yes
C(11) H(10) 0.98 . . no
C(12) C(13) 1.379(5) . . yes
C(12) H(11) 0.98 . . no
C(13) H(12) 0.98 . . no
C(14) C(15) 1.376(4) . . yes
C(14) C(19) 1.380(4) . . yes
C(15) C(16) 1.377(5) . . yes
C(15) H(13) 0.98 . . no
C(16) C(17) 1.357(5) . . yes
C(16) H(14) 0.98 . . no
C(17) C(18) 1.371(5) . . yes
C(17) H(15) 0.98 . . no
C(18) C(19) 1.374(5) . . yes
C(18) H(16) 0.98 . . no
C(19) H(17) 0.98 . . no
C(20) C(21) 1.384(5) . . yes
C(20) C(25) 1.382(4) . . yes
C(21) C(22) 1.384(6) . . yes
C(21) H(18) 0.98 . . no
C(22) C(23) 1.357(7) . . yes
C(22) H(19) 0.98 . . no
C(23) C(24) 1.361(6) . . yes
C(23) H(20) 0.98 . . no
C(24) C(25) 1.379(5) . . yes
C(24) H(21) 0.98 . . no
C(25) H(22) 0.98 . . no
C(26) H(23) 0.98 . . no
C(26) H(24) 0.98 . . no

loop_
_geom_contact_atom_site_label_1
_geom_contact_atom_site_label_2
_geom_contact_distance
_geom_contact_site_symmetry_1
_geom_contact_site_symmetry_2
_geom_contact_publ_flag
Cl(1) C(26) 3.432(5) . . no
Cl(1) C(1) 3.446(3) . 2_656 no
Cl(1) C(1) 3.505(3) . . no
Cl(1) C(3) 3.592(4) . . no
Cl(2) Cl(2) 3.381(4) . 2_757 no
C(12) C(26) 3.487(7) . 1_554 no
Cl(1) H(1) 2.5015 . 2_656 no
Cl(1) H(23) 2.5299 . . no
Cl(1) H(2) 2.5682 . . no
Cl(1) H(3) 2.7542 . . no
Cl(1) H(22) 2.7888 . 2_656 no
Cl(1) H(13) 2.9598 . 2_656 no
Cl(1) H(11) 3.0174 . 1_556 no
Cl(1) H(12) 3.0577 . 2_656 no
Cl(2) H(15) 2.9953 . 1_655 no
C(2) H(14) 2.7964 . 2_656 no
C(3) H(14) 2.9432 . 2_656 no
C(7) H(14) 2.8614 . 2_656 no
C(12) H(24) 2.6905 . 1_554 no
C(13) H(24) 2.8943 . 1_554 no
C(14) H(10) 2.9441 . 1_556 no
C(24) H(6) 2.8808 . 1_455 no
H(11) H(11) 2.3511 . 2_655 no
H(16) H(19) 2.5258 . 2_566 no

loop_
_geom_torsion_atom_site_label_1
_geom_torsion_atom_site_label_2
_geom_torsion_atom_site_label_3
_geom_torsion_atom_site_label_4
_geom_torsion_site_symmetry_1
_geom_torsion_site_symmetry_2
_geom_torsion_site_symmetry_3
_geom_torsion_site_symmetry_4
_geom_torsion
_geom_torsion_publ_flag
Pd(1) S(1) P(2) C(1) . . . . 48.94(10) no
Pd(1) S(1) P(2) C(14) . . . . 169.27(11) no
Pd(1) S(1) P(2) C(20) . . . . -70.13(12) no
Pd(1) S(1) P(2) C(1) . 2_666 2_666 2_666 -48.94(10) no
Pd(1) S(1) P(2) C(14) . 2_666 2_666 2_666 -169.27(11) no
Pd(1) S(1) P(2) C(20) . 2_666 2_666 2_666 70.13(12) no
Pd(1) P(1) C(1) P(2) . . . . 29.87(15) no
Pd(1) P(1) C(2) C(3) . . . . 83.0(3) no
Pd(1) P(1) C(2) C(7) . . . . -91.9(3) no
Pd(1) P(1) C(8) C(9) . . . . 2.0(3) no
Pd(1) P(1) C(8) C(13) . . . . -177.9(2) no
Pd(1) P(1) C(1) P(2) . 2_666 2_666 2_666 -29.87(15) no
Pd(1) P(1) C(2) C(3) . 2_666 2_666 2_666 -83.0(3) no
Pd(1) P(1) C(2) C(7) . 2_666 2_666 2_666 91.9(3) no
Pd(1) P(1) C(8) C(9) . 2_666 2_666 2_666 -2.0(3) no
Pd(1) P(1) C(8) C(13) . 2_666 2_666 2_666 177.9(2) no
S(1) Pd(1) S(1) P(2) . . 2_666 2_666 177.9(2) no
S(1) Pd(1) P(1) C(1) . . . . -0.13(10) no
S(1) Pd(1) P(1) C(2) . . . . -118.23(11) no
S(1) Pd(1) P(1) C(8) . . . . 119.81(11) no
S(1) Pd(1) P(1) C(1) . . 2_666 2_666 -179.87(10) no
S(1) Pd(1) P(1) C(2) . . 2_666 2_666 -61.77(11) no
S(1) Pd(1) P(1) C(8) . . 2_666 2_666 60.19(11) no
S(1) P(2) C(1) P(1) . . . . -51.56(14) no
S(1) P(2) C(14) C(15) . . . . -136.9(3) no
S(1) P(2) C(14) C(19) . . . . 42.2(3) no
S(1) P(2) C(20) C(21) . . . . -14.9(3) no
S(1) P(2) C(20) C(25) . . . . 164.1(2) no
P(1) Pd(1) S(1) P(2) . . . . -25.36(5) no
P(1) Pd(1) S(1) P(2) . . 2_666 2_666 -154.64(5) no
P(1) Pd(1) P(1) C(1) . . 2_666 2_666 -154.64(5) no
P(1) Pd(1) P(1) C(2) . . 2_666 2_666 -154.64(5) no
P(1) Pd(1) P(1) C(8) . . 2_666 2_666 -154.64(5) no
P(1) C(1) P(2) C(14) . . . . -169.31(13) no
P(1) C(1) P(2) C(20) . . . . 70.5(2) no
P(1) C(2) C(3) C(4) . . . . -175.7(3) no
P(1) C(2) C(7) C(6) . . . . 175.5(3) no
P(1) C(8) C(9) C(10) . . . . 178.9(3) no
P(1) C(8) C(13) C(12) . . . . -178.6(3) no
P(2) C(1) P(1) C(2) . . . . 150.33(14) no
P(2) C(1) P(1) C(8) . . . . -95.8(2) no
P(2) C(14) C(15) C(16) . . . . 179.0(3) no
P(2) C(14) C(19) C(18) . . . . -179.5(3) no
P(2) C(20) C(21) C(22) . . . . 179.7(4) no
P(2) C(20) C(25) C(24) . . . . -178.8(3) no
C(1) P(1) C(2) C(3) . . . . -37.3(3) no
C(1) P(1) C(2) C(7) . . . . 147.8(2) no
C(1) P(1) C(8) C(9) . . . . 124.5(3) no
C(1) P(1) C(8) C(13) . . . . -55.4(3) no
C(1) P(2) C(14) C(15) . . . . -19.2(3) no
C(1) P(2) C(14) C(19) . . . . 159.9(3) no
C(1) P(2) C(20) C(21) . . . . -133.6(3) no
C(1) P(2) C(20) C(25) . . . . 45.4(3) no
C(2) P(1) C(8) C(9) . . . . -121.8(3) no
C(2) P(1) C(8) C(13) . . . . 58.2(3) no
C(2) C(3) C(4) C(5) . . . . 0.5(7) no
C(2) C(7) C(6) C(5) . . . . 0.0(6) no
C(3) C(2) P(1) C(8) . . . . -150.2(3) no
C(3) C(2) C(7) C(6) . . . . 0.5(5) no
C(3) C(4) C(5) C(6) . . . . 0.0(8) no
C(4) C(3) C(2) C(7) . . . . -0.7(6) no
C(4) C(5) C(6) C(7) . . . . -0.3(7) no
C(7) C(2) P(1) C(8) . . . . 34.8(3) no
C(8) C(9) C(10) C(11) . . . . -0.2(6) no
C(8) C(13) C(12) C(11) . . . . -0.4(6) no
C(9) C(8) C(13) C(12) . . . . 1.5(5) no
C(9) C(10) C(11) C(12) . . . . 1.4(7) no
C(10) C(9) C(8) C(13) . . . . -1.2(5) no
C(10) C(11) C(12) C(13) . . . . -1.0(7) no
C(14) P(2) C(20) C(21) . . . . 104.7(3) no
C(14) P(2) C(20) C(25) . . . . -76.3(3) no
C(14) C(15) C(16) C(17) . . . . 0.1(6) no
C(14) C(19) C(18) C(17) . . . . 0.8(6) no
C(15) C(14) P(2) C(20) . . . . 100.3(3) no
C(15) C(14) C(19) C(18) . . . . -0.3(6) no
C(15) C(16) C(17) C(18) . . . . 0.4(7) no
C(16) C(15) C(14) C(19) . . . . -0.2(5) no
C(16) C(17) C(18) C(19) . . . . -0.9(7) no
C(19) C(14) P(2) C(20) . . . . -80.6(3) no
C(20) C(21) C(22) C(23) . . . . -0.9(8) no
C(20) C(25) C(24) C(23) . . . . -1.0(6) no
C(21) C(20) C(25) C(24) . . . . 0.2(5) no
C(21) C(22) C(23) C(24) . . . . 0.2(9) no
C(22) C(21) C(20) C(25) . . . . 0.7(6) no
C(22) C(23) C(24) C(25) . . . . 0.8(8) no
